data_4331000
loop_
_publ_author_name
'Monami Maiti'
'Dipali Sadhukhan'
'Santarupa Thakurta'
'Syamantak Roy'
'Guillaume Pilet'
'Ray J. Butcher'
'Aline Nonat'
'Lo\"ic J. Charbonni\`ere'
'Samiran Mitra'

_publ_section_title
;
 Series of Dicyanamide-Interlaced Assembly of Zinc-Schiff-Base Complexes:
 Crystal Structure and Photophysical and Thermal Studies
;
_journal_name_full 'Inorganic Chemistry'
_journal_page_first 12176
_journal_page_last 12187
_journal_paper_doi 10.1021/ic3012958
_journal_volume 51
_journal_year 2012
_chemical_absolute_configuration ad
_chemical_formula_moiety 'C152 H112 Br16 N40 O16 Zn12'
_chemical_formula_sum 'C152 H112 Br16 N40 O16 Zn12'
_chemical_formula_weight 4817.84
_space_group_IT_number 43
_symmetry_cell_setting orthorhombic
_symmetry_space_group_name_Hall 'F 2 -2d'
_symmetry_space_group_name_H-M 'F d d 2'
_atom_sites_solution_hydrogens geom
_atom_sites_solution_primary direct
_cell_angle_alpha 90
_cell_angle_beta 90
_cell_angle_gamma 90
_cell_formula_units_Z 4
_cell_length_a 32.349(5)
_cell_length_b 27.916(5)
_cell_length_c 18.025(5)
_cell_measurement_reflns_used 2539
_cell_measurement_temperature 100
_cell_measurement_theta_max 30
_cell_measurement_theta_min 3
_cell_volume 16278(6)
_computing_cell_refinement 'CrysAlis RED, (Oxford Diffraction, 2002)'
_computing_data_collection 'Gemini, (Oxford Diffraction, 2006)'
_computing_data_reduction 'CrysAlis RED, (Oxford Diffraction, 2002)'
_computing_molecular_graphics 'CAMERON (Watkin et al., 1996)'
_computing_publication_material 'CRYSTALS (Betteridge et al., 2003)'
_computing_structure_refinement 'CRYSTALS (Betteridge et al., 2003)'
_computing_structure_solution 'SIR97 (Altomare et al., 1999)'
_diffrn_ambient_temperature 100
_diffrn_measured_fraction_theta_full 0.995
_diffrn_measured_fraction_theta_max 0.844
_diffrn_measurement_device Area
_diffrn_measurement_device_type 'Oxford Diffraction Gemini'
_diffrn_measurement_method \w/2\q
_diffrn_radiation_monochromator graphite
_diffrn_radiation_type 'Mo K\a'
_diffrn_radiation_wavelength 0.71069
_diffrn_reflns_av_R_equivalents 0.081
_diffrn_reflns_limit_h_max 44
_diffrn_reflns_limit_h_min -31
_diffrn_reflns_limit_k_max 36
_diffrn_reflns_limit_k_min -28
_diffrn_reflns_limit_l_max 25
_diffrn_reflns_limit_l_min -22
_diffrn_reflns_number 13843
_diffrn_reflns_theta_full 26.134
_diffrn_reflns_theta_max 29.698
_diffrn_reflns_theta_min 3.424
_diffrn_standards_number 0
_exptl_absorpt_coefficient_mu 5.737
_exptl_absorpt_correction_T_max 0.68
_exptl_absorpt_correction_T_min 0.55
_exptl_absorpt_correction_type multi-scan
_exptl_absorpt_process_details 'DENZO/SCALEPACK (Otwinowski & Minor, 1997)'
_exptl_crystal_colour colourless
_exptl_crystal_density_diffrn 1.966
_exptl_crystal_description plate
_exptl_crystal_F_000 9408
_exptl_crystal_size_max 0.176
_exptl_crystal_size_mid 0.104
_exptl_crystal_size_min 0.068
_refine_diff_density_max 1.20
_refine_diff_density_min -1.47
_refine_ls_abs_structure_details 'Flack (1983), 0 Friedel-pairs'
_refine_ls_abs_structure_Flack 1.009(18)
_refine_ls_extinction_coef 12(14)
_refine_ls_extinction_method 'Larson (1970), Equation 22'
_refine_ls_goodness_of_fit_ref 1.0408
_refine_ls_hydrogen_treatment none
_refine_ls_matrix_type full
_refine_ls_number_parameters 512
_refine_ls_number_reflns 5436
_refine_ls_number_restraints 13
_refine_ls_R_factor_all 0.1004
_refine_ls_R_factor_gt 0.0567
_refine_ls_shift/su_max 0.0006138
_refine_ls_shift/su_mean 0.0000160
_refine_ls_structure_factor_coef F
_refine_ls_weighting_details
;
 Method, part 1, Chebychev polynomial, (Watkin, 1994, Prince, 1982) 
 [weight] = 1.0/[A~0~*T~0~(x)+A~1~*T~1~(x) ... +A~n-1~]*T~n-1~(x)] 
 where A~i~ are the Chebychev coefficients listed below and x= Fcalc/Fmax 
 Method = Robust Weighting (Prince, 1982) 
 W = [weight] * [1-(deltaF/6*sigmaF)^2^]^2^ 
 A~i~ are: 
 2.19 0.834 0.770 
;
_refine_ls_weighting_scheme calc
_refine_ls_wR_factor_all 0.1230
_refine_ls_wR_factor_gt 0.0640
_refine_ls_wR_factor_ref 0.0640
_reflns_limit_h_max 44
_reflns_limit_h_min 0
_reflns_limit_k_max 36
_reflns_limit_k_min 0
_reflns_limit_l_max 25
_reflns_limit_l_min -22
_reflns_number_gt 5436
_reflns_number_total 8196
_reflns_threshold_expression I>2.0\s(I)
_oxford_diffrn_Wilson_B_factor 2.56
_oxford_diffrn_Wilson_scale 94.85
_oxford_refine_ls_r_factor_ref 0.0567
_oxford_refine_ls_scale 0.0943(2)
_oxford_reflns_number_all 8182
_oxford_reflns_threshold_expression_ref I>2.0\s(I)
_cod_data_source_file ic3012958_si_002_4.cif
_cod_data_source_block 1
_cod_original_sg_symbol_H-M 'F d d 2 '
_cod_database_code 4331000

loop_
_symmetry_equiv_pos_as_xyz
x,y,z
x,y+1/2,z+1/2
x+1/2,y,z+1/2
x+1/2,y+1/2,z
-x+1/4,y+1/4,z+1/4
-x+1/4,y+3/4,z+3/4
-x+3/4,y+1/4,z+3/4
-x+3/4,y+3/4,z+1/4
x+1/4,-y+1/4,z+1/4
x+1/4,-y+3/4,z+3/4
x+3/4,-y+1/4,z+3/4
x+3/4,-y+3/4,z+1/4
-x+1/2,-y,z+1/2
-x+1/2,-y+1/2,z+1
-x+1,-y,z+1
-x+1,-y+1/2,z+1/2

loop_
_atom_site_label
_atom_site_type_symbol
_atom_site_fract_x
_atom_site_fract_y
_atom_site_fract_z
_atom_site_U_iso_or_equiv
_atom_site_occupancy
_atom_site_adp_type
_atom_site_refinement_flags_posn
_atom_site_refinement_flags_adp
O1 O 0.2621(2) 0.4395(3) 0.3497(4) 0.0178 1.0000 Uani . .
C2 C 0.2261(3) 0.4221(4) 0.3247(6) 0.0182 1.0000 Uani . .
C3 C 0.1892(3) 0.4461(4) 0.3402(7) 0.0210 1.0000 Uani . .
C4 C 0.1517(3) 0.4287(4) 0.3189(7) 0.0244 1.0000 Uani . .
C5 C 0.1500(3) 0.3855(4) 0.2837(6) 0.0205 1.0000 Uani . .
Br6 Br 0.09696(3) 0.35825(5) 0.25981(10) 0.0312 1.0000 Uani . .
C7 C 0.1847(3) 0.3608(4) 0.2652(7) 0.0214 1.0000 Uani . .
C8 C 0.2237(3) 0.3798(4) 0.2846(6) 0.0159 1.0000 Uani . .
C9 C 0.2588(3) 0.3529(4) 0.2579(6) 0.0166 1.0000 Uani . .
N10 N 0.2969(3) 0.3644(3) 0.2585(6) 0.0205 1.0000 Uani . .
C11 C 0.3256(3) 0.3322(4) 0.2214(7) 0.0272 1.0000 Uani . .
C12 C 0.3676(3) 0.3300(4) 0.2562(7) 0.0228 1.0000 Uani . .
C13 C 0.3937(3) 0.3735(4) 0.2477(7) 0.0239 1.0000 Uani . .
N14 N 0.3803(3) 0.4138(3) 0.2942(5) 0.0202 1.0000 Uani . .
C15 C 0.4084(3) 0.4418(4) 0.3184(6) 0.0188 1.0000 Uani . .
C16 C 0.4034(3) 0.4854(4) 0.3568(6) 0.0188 1.0000 Uani . .
C17 C 0.4405(3) 0.5127(4) 0.3677(6) 0.0197 1.0000 Uani . .
C18 C 0.4385(3) 0.5566(4) 0.3977(6) 0.0187 1.0000 Uani . .
Br19 Br 0.48810(3) 0.59304(4) 0.41253(9) 0.0287 1.0000 Uani . .
C20 C 0.4014(3) 0.5787(4) 0.4158(6) 0.0230 1.0000 Uani . .
C21 C 0.3651(3) 0.5520(4) 0.4051(6) 0.0193 1.0000 Uani . .
C22 C 0.3653(3) 0.5045(4) 0.3797(6) 0.0215 1.0000 Uani . .
O23 O 0.3308(2) 0.4804(3) 0.3756(4) 0.0226 1.0000 Uani . .
O31 O 0.3056(2) 0.5205(3) 0.5320(5) 0.0243 1.0000 Uani . .
C32 C 0.3049(3) 0.5668(4) 0.5477(7) 0.0215 1.0000 Uani . .
C33 C 0.2693(3) 0.5931(4) 0.5385(6) 0.0215 1.0000 Uani . .
C34 C 0.2683(3) 0.6414(5) 0.5502(7) 0.0285 1.0000 Uani . .
C35 C 0.3045(4) 0.6647(4) 0.5717(7) 0.0248 1.0000 Uani . .
Br36 Br 0.30461(4) 0.73159(5) 0.59069(10) 0.0364 1.0000 Uani . .
C37 C 0.3403(3) 0.6400(4) 0.5840(7) 0.0216 1.0000 Uani . .
C38 C 0.3412(3) 0.5904(4) 0.5738(7) 0.0246 1.0000 Uani . .
C39 C 0.3794(3) 0.5677(4) 0.5917(6) 0.0209 1.0000 Uani . .
N40 N 0.3872(3) 0.5230(4) 0.5974(6) 0.0299 1.0000 Uani . U
C41 C 0.4287(4) 0.5108(5) 0.6284(9) 0.0411 1.0000 Uani . U
C42 C 0.4490(5) 0.4699(5) 0.5834(12) 0.0587 1.0000 Uani . .
C43 C 0.4321(4) 0.4229(6) 0.5923(11) 0.0544 1.0000 Uani . .
N44 N 0.3910(3) 0.4179(4) 0.5549(7) 0.0329 1.0000 Uani . .
C45 C 0.3874(4) 0.3804(5) 0.5187(7) 0.0310 1.0000 Uani . .
C46 C 0.3498(3) 0.3613(4) 0.4863(6) 0.0214 1.0000 Uani . .
C47 C 0.3530(4) 0.3151(4) 0.4568(7) 0.0294 1.0000 Uani . .
C48 C 0.3185(3) 0.2941(4) 0.4281(7) 0.0257 1.0000 Uani . .
Br49 Br 0.32514(4) 0.23227(4) 0.38307(10) 0.0319 1.0000 Uani . .
C50 C 0.2804(4) 0.3140(4) 0.4320(7) 0.0267 1.0000 Uani . .
C51 C 0.2766(3) 0.3600(4) 0.4602(7) 0.0235 1.0000 Uani . .
C52 C 0.3115(3) 0.3866(4) 0.4854(7) 0.0235 1.0000 Uani . .
O53 O 0.3071(2) 0.4303(3) 0.5072(4) 0.0226 1.0000 Uani . .
N61 N 0.2549(3) 0.5454(4) 0.3799(6) 0.0268 1.0000 Uani . .
C62 C 0.2283(3) 0.5567(4) 0.3395(7) 0.0215 1.0000 Uani . .
N63 N 0.1971(3) 0.5725(4) 0.3026(6) 0.0304 1.0000 Uani . .
C64 C 0.1877(3) 0.5561(4) 0.2364(8) 0.0251 1.0000 Uani . .
N65 N 0.1753(3) 0.5456(4) 0.1788(6) 0.0277 1.0000 Uani . .
N71 N 0.2245(3) 0.4724(4) 0.4954(6) 0.0279 1.0000 Uani . U
C72 C 0.2147(3) 0.4680(4) 0.5564(8) 0.0273 1.0000 Uani . U
N73 N 0.2026(3) 0.4587(4) 0.6264(6) 0.0338 1.0000 Uani . .
C74 C 0.1968(3) 0.4958(4) 0.6664(7) 0.0245 1.0000 Uani . .
N75 N 0.1902(3) 0.5262(4) 0.7101(6) 0.0296 1.0000 Uani . .
Zn3 Zn 0.31739(3) 0.43074(5) 0.29724(9) 0.0179 1.0000 Uani . .
Zn2 Zn 0.27842(3) 0.48477(5) 0.43933(9) 0.0184 1.0000 Uani . .
Zn1 Zn 0.34392(4) 0.46897(5) 0.57548(10) 0.0209 1.0000 Uani . .
H31 H 0.1905 0.4750 0.3660 0.0250 1.0000 Uiso R .
H41 H 0.1277 0.4459 0.3282 0.0289 1.0000 Uiso R .
H71 H 0.1827 0.3318 0.2401 0.0261 1.0000 Uiso R .
H91 H 0.2526 0.3232 0.2376 0.0199 1.0000 Uiso R .
H112 H 0.3287 0.3423 0.1704 0.0331 1.0000 Uiso R .
H111 H 0.3139 0.3003 0.2223 0.0330 1.0000 Uiso R .
H121 H 0.3639 0.3242 0.3087 0.0270 1.0000 Uiso R .
H122 H 0.3821 0.3033 0.2343 0.0272 1.0000 Uiso R .
H132 H 0.4219 0.3653 0.2606 0.0281 1.0000 Uiso R .
H131 H 0.3924 0.3838 0.1963 0.0281 1.0000 Uiso R .
H151 H 0.4356 0.4324 0.3097 0.0221 1.0000 Uiso R .
H171 H 0.4659 0.5000 0.3534 0.0242 1.0000 Uiso R .
H201 H 0.4005 0.6099 0.4339 0.0280 1.0000 Uiso R .
H211 H 0.3400 0.5667 0.4155 0.0230 1.0000 Uiso R .
H331 H 0.2453 0.5775 0.5239 0.0250 1.0000 Uiso R .
H341 H 0.2438 0.6584 0.5438 0.0340 1.0000 Uiso R .
H371 H 0.3641 0.6561 0.5991 0.0260 1.0000 Uiso R .
H391 H 0.4014 0.5882 0.6007 0.0251 1.0000 Uiso R .
H412 H 0.4462 0.5391 0.6264 0.0500 1.0000 Uiso R .
H411 H 0.4256 0.5006 0.6795 0.0500 1.0000 Uiso R .
H421 H 0.4780 0.4686 0.5973 0.0700 1.0000 Uiso R .
H422 H 0.4466 0.4781 0.5312 0.0702 1.0000 Uiso R .
H432 H 0.4288 0.4167 0.6451 0.0651 1.0000 Uiso R .
H431 H 0.4512 0.3999 0.5713 0.0650 1.0000 Uiso R .
H451 H 0.4112 0.3625 0.5116 0.0371 1.0000 Uiso R .
H471 H 0.3782 0.2991 0.4565 0.0350 1.0000 Uiso R .
H501 H 0.2573 0.2972 0.4162 0.0321 1.0000 Uiso R .
H511 H 0.2505 0.3739 0.4626 0.0282 1.0000 Uiso R .

loop_
_atom_site_aniso_label
_atom_site_aniso_U_11
_atom_site_aniso_U_22
_atom_site_aniso_U_33
_atom_site_aniso_U_23
_atom_site_aniso_U_13
_atom_site_aniso_U_12
O1 0.022(4) 0.021(4) 0.011(4) -0.007(3) 0.004(3) 0.001(3)
C2 0.021(5) 0.023(6) 0.011(5) -0.001(5) 0.002(4) -0.004(4)
C3 0.012(4) 0.023(6) 0.028(7) 0.006(5) -0.004(4) 0.000(4)
C4 0.020(5) 0.032(7) 0.022(6) 0.006(6) 0.000(4) 0.008(5)
C5 0.029(5) 0.024(6) 0.009(6) 0.000(5) -0.001(4) -0.003(5)
Br6 0.0209(5) 0.0432(7) 0.0296(7) -0.0034(6) -0.0015(5) -0.0089(5)
C7 0.019(5) 0.022(6) 0.023(6) -0.001(5) -0.006(5) -0.001(5)
C8 0.023(5) 0.017(5) 0.007(5) -0.005(4) -0.003(4) 0.002(4)
C9 0.024(5) 0.010(5) 0.016(5) -0.005(4) 0.002(4) -0.005(4)
N10 0.014(4) 0.026(5) 0.021(5) -0.002(4) 0.003(4) 0.001(4)
C11 0.025(6) 0.025(6) 0.031(7) -0.016(5) -0.006(5) 0.001(5)
C12 0.024(5) 0.017(6) 0.027(7) -0.004(5) 0.011(5) -0.004(5)
C13 0.018(5) 0.021(6) 0.032(7) -0.012(5) 0.005(5) 0.006(5)
N14 0.018(4) 0.029(5) 0.014(5) 0.001(4) -0.001(4) -0.003(4)
C15 0.0188(12) 0.0188(12) 0.0188(12) -0.0012(12) -0.0012(12) -0.0012(12)
C16 0.0188(12) 0.0188(12) 0.0188(12) -0.0012(12) -0.0012(12) -0.0012(12)
C17 0.013(5) 0.025(6) 0.021(6) -0.001(5) -0.007(4) -0.003(4)
C18 0.020(5) 0.014(5) 0.022(6) 0.008(5) -0.002(4) 0.001(4)
Br19 0.0201(5) 0.0273(6) 0.0388(8) -0.0070(6) -0.0011(5) -0.0048(5)
C20 0.028(6) 0.021(6) 0.019(6) -0.004(5) 0.006(5) -0.003(5)
C21 0.023(5) 0.022(6) 0.014(6) -0.009(5) -0.001(4) -0.010(5)
C22 0.017(5) 0.025(6) 0.022(6) 0.006(5) -0.008(4) -0.010(5)
O23 0.019(4) 0.030(4) 0.018(4) -0.009(4) 0.005(3) -0.004(3)
O31 0.023(4) 0.023(4) 0.027(5) -0.004(4) -0.001(3) -0.001(3)
C32 0.0215(12) 0.0215(12) 0.0215(12) -0.0025(12) -0.0025(12) -0.0025(12)
C33 0.0215(12) 0.0215(12) 0.0215(12) -0.0025(12) -0.0025(12) -0.0025(12)
C34 0.019(5) 0.038(7) 0.029(7) -0.006(6) 0.002(5) 0.002(5)
C35 0.037(6) 0.023(6) 0.015(6) -0.005(5) 0.000(5) 0.002(5)
Br36 0.0364(6) 0.0232(6) 0.0497(9) -0.0094(6) -0.0014(6) -0.0011(5)
C37 0.018(5) 0.020(6) 0.026(7) 0.000(5) 0.001(4) -0.007(4)
C38 0.020(5) 0.035(7) 0.019(6) 0.001(5) 0.000(4) -0.005(5)
C39 0.018(5) 0.022(6) 0.023(6) -0.008(5) 0.001(4) 0.003(4)
N40 0.017(4) 0.037(6) 0.035(6) -0.007(5) -0.015(4) -0.002(4)
C41 0.027(5) 0.042(7) 0.054(7) -0.005(6) -0.025(5) -0.009(5)
C42 0.038(8) 0.031(8) 0.107(15) -0.006(9) -0.015(9) 0.009(6)
C43 0.025(6) 0.062(10) 0.076(12) -0.002(9) -0.018(7) 0.012(7)
N44 0.019(5) 0.038(7) 0.042(7) -0.014(6) -0.010(4) 0.009(4)
C45 0.029(6) 0.034(8) 0.030(7) -0.001(6) 0.003(5) 0.008(5)
C46 0.022(5) 0.027(6) 0.015(6) 0.003(5) -0.003(4) -0.003(5)
C47 0.025(6) 0.025(7) 0.038(8) 0.006(6) 0.006(5) -0.002(5)
C48 0.030(5) 0.025(6) 0.023(6) 0.008(5) 0.008(5) 0.013(5)
Br49 0.0395(7) 0.0202(6) 0.0359(7) -0.0015(5) 0.0059(5) 0.0033(5)
C50 0.040(6) 0.026(6) 0.014(6) -0.002(5) 0.000(5) -0.004(5)
C51 0.027(5) 0.015(6) 0.029(7) 0.007(5) 0.005(5) 0.006(5)
C52 0.023(5) 0.019(6) 0.028(7) -0.002(5) 0.004(5) 0.002(5)
O53 0.025(4) 0.025(4) 0.017(4) -0.002(4) -0.011(3) 0.000(3)
N61 0.024(5) 0.025(5) 0.031(6) -0.011(5) 0.004(4) 0.003(4)
C62 0.021(5) 0.017(5) 0.026(7) -0.006(5) 0.001(5) -0.002(4)
N63 0.031(5) 0.023(5) 0.037(7) -0.002(5) -0.012(5) 0.014(4)
C64 0.020(5) 0.020(6) 0.035(8) -0.003(6) 0.007(5) 0.007(5)
N65 0.031(5) 0.025(5) 0.027(6) 0.006(5) 0.005(4) 0.001(4)
N71 0.024(4) 0.036(5) 0.024(5) -0.008(4) 0.004(4) -0.007(4)
C72 0.019(5) 0.020(5) 0.043(7) -0.012(5) -0.001(5) -0.005(4)
N73 0.047(6) 0.029(6) 0.025(6) -0.012(5) 0.018(5) -0.007(5)
C74 0.029(5) 0.023(6) 0.022(7) 0.004(5) 0.006(5) -0.006(5)
N75 0.033(5) 0.042(6) 0.014(5) -0.004(5) 0.003(4) -0.004(5)
Zn3 0.0180(5) 0.0184(6) 0.0173(7) -0.0016(5) 0.0010(5) -0.0014(5)
Zn2 0.0157(5) 0.0202(6) 0.0191(7) -0.0022(5) 0.0004(5) 0.0002(5)
Zn1 0.0197(6) 0.0249(7) 0.0183(7) -0.0008(6) -0.0022(5) -0.0005(5)

loop_
_atom_type_symbol
_atom_type_scat_dispersion_real
_atom_type_scat_dispersion_imag
_atom_type_scat_Cromer_Mann_a1
_atom_type_scat_Cromer_Mann_b1
_atom_type_scat_Cromer_Mann_a2
_atom_type_scat_Cromer_Mann_b2
_atom_type_scat_Cromer_Mann_a3
_atom_type_scat_Cromer_Mann_b3
_atom_type_scat_Cromer_Mann_a4
_atom_type_scat_Cromer_Mann_b4
_atom_type_scat_Cromer_Mann_c
_atom_type_scat_source
C 0.0033 0.0016 2.3100 20.8439 1.0200 10.2075 1.5886 0.5687 0.8650 51.6512 0.2156 'International Tables Vol C 4.2.6.8 and 6.1.1.4'
H 0.0000 0.0000 0.4930 10.5109 0.3229 26.1257 0.1402 3.1424 0.0408 57.7998 0.0030 'International Tables Vol C 4.2.6.8 and 6.1.1.4'
N 0.0061 0.0033 12.2126 0.0057 3.1322 9.8933 2.0125 28.9975 1.1663 0.5826 -11.5290 'International Tables Vol C 4.2.6.8 and 6.1.1.4'
O 0.0106 0.0060 3.0485 13.2771 2.2868 5.7011 1.5463 0.3239 0.8670 32.9089 0.2508 'International Tables Vol C 4.2.6.8 and 6.1.1.4'
Zn 0.2839 1.4301 14.0743 3.2655 7.0318 0.2333 5.1652 10.3163 2.4100 58.7097 1.3041 'International Tables Vol C 4.2.6.8 and 6.1.1.4'
Br -0.2901 2.4595 17.1789 2.1723 5.2358 16.5796 5.6377 0.2609 3.9851 41.4328 2.9557 'International Tables Vol C 4.2.6.8 and 6.1.1.4'

loop_
_geom_angle_atom_site_label_1
_geom_angle_site_symmetry_1
_geom_angle_atom_site_label_2
_geom_angle_atom_site_label_3
_geom_angle_site_symmetry_3
_geom_angle
_geom_angle_publ_flag
C2 . O1 Zn3 . 124.3(6) yes
C2 . O1 Zn2 . 133.6(6) yes
Zn3 . O1 Zn2 . 101.9(3) yes
O1 . C2 C3 . 120.1(10) yes
O1 . C2 C8 . 122.1(9) yes
C3 . C2 C8 . 117.7(9) yes
C2 . C3 C4 . 122.3(11) yes
C2 . C3 H31 . 118.6 no
C4 . C3 H31 . 119.1 no
C3 . C4 C5 . 118.8(10) yes
C3 . C4 H41 . 120.6 no
C5 . C4 H41 . 120.6 no
C4 . C5 Br6 . 119.3(8) yes
C4 . C5 C7 . 121.9(10) yes
Br6 . C5 C7 . 118.8(8) yes
C5 . C7 C8 . 119.2(11) yes
C5 . C7 H71 . 120.2 no
C8 . C7 H71 . 120.6 no
C7 . C8 C2 . 119.8(9) yes
C7 . C8 C9 . 115.2(9) yes
C2 . C8 C9 . 124.9(9) yes
C8 . C9 N10 . 128.9(10) yes
C8 . C9 H91 . 115.1 no
N10 . C9 H91 . 116.0 no
C9 . N10 C11 . 117.2(9) yes
C9 . N10 Zn3 . 122.2(7) yes
C11 . N10 Zn3 . 120.1(7) yes
N10 . C11 C12 . 114.2(10) yes
N10 . C11 H112 . 108.8 no
C12 . C11 H112 . 108.4 no
N10 . C11 H111 . 108.3 no
C12 . C11 H111 . 108.0 no
H112 . C11 H111 . 109.0 no
C11 . C12 C13 . 116.1(11) yes
C11 . C12 H121 . 107.9 no
C13 . C12 H121 . 107.9 no
C11 . C12 H122 . 107.6 no
C13 . C12 H122 . 108.0 no
H121 . C12 H122 . 109.2 no
C12 . C13 N14 . 113.5(9) yes
C12 . C13 H132 . 108.7 no
N14 . C13 H132 . 108.8 no
C12 . C13 H131 . 108.4 no
N14 . C13 H131 . 107.7 no
H132 . C13 H131 . 109.7 no
C13 . N14 C15 . 117.0(9) yes
C13 . N14 Zn3 . 118.5(7) yes
C15 . N14 Zn3 . 123.1(8) yes
N14 . C15 C16 . 128.0(10) yes
N14 . C15 H151 . 116.3 no
C16 . C15 H151 . 115.7 no
C15 . C16 C17 . 115.4(9) yes
C15 . C16 C22 . 124.9(10) yes
C17 . C16 C22 . 119.5(10) yes
C16 . C17 C18 . 120.0(10) yes
C16 . C17 H171 . 119.9 no
C18 . C17 H171 . 120.1 no
C17 . C18 Br19 . 120.1(8) yes
C17 . C18 C20 . 122.7(10) yes
Br19 . C18 C20 . 117.1(8) yes
C18 . C20 C21 . 117.1(10) yes
C18 . C20 H201 . 121.6 no
C21 . C20 H201 . 121.2 no
C20 . C21 C22 . 122.9(10) yes
C20 . C21 H211 . 118.1 no
C22 . C21 H211 . 119.0 no
C16 . C22 C21 . 117.2(9) yes
C16 . C22 O23 . 122.5(10) yes
C21 . C22 O23 . 120.3(10) yes
C22 . O23 Zn3 . 125.2(7) yes
C22 . O23 Zn2 . 130.0(7) yes
Zn3 . O23 Zn2 . 104.7(3) yes
C32 . O31 Zn2 . 128.0(7) yes
C32 . O31 Zn1 . 127.9(7) yes
Zn2 . O31 Zn1 . 102.7(3) yes
O31 . C32 C33 . 120.7(10) yes
O31 . C32 C38 . 120.3(10) yes
C33 . C32 C38 . 118.9(10) yes
C32 . C33 C34 . 121.9(10) yes
C32 . C33 H331 . 118.9 no
C34 . C33 H331 . 119.2 no
C33 . C34 C35 . 118.9(11) yes
C33 . C34 H341 . 120.4 no
C35 . C34 H341 . 120.7 no
C34 . C35 Br36 . 120.7(9) yes
C34 . C35 C37 . 121.4(11) yes
Br36 . C35 C37 . 117.8(9) yes
C35 . C37 C38 . 119.9(10) yes
C35 . C37 H371 . 120.3 no
C38 . C37 H371 . 119.9 no
C32 . C38 C37 . 118.8(10) yes
C32 . C38 C39 . 125.7(11) yes
C37 . C38 C39 . 115.5(10) yes
C38 . C39 N40 . 128.7(11) yes
C38 . C39 H391 . 115.5 no
N40 . C39 H391 . 115.8 no
C39 . N40 C41 . 115.6(10) yes
C39 . N40 Zn1 . 123.7(7) yes
C41 . N40 Zn1 . 120.5(8) yes
N40 . C41 C42 . 110.8(11) yes
N40 . C41 H412 . 109.0 no
C42 . C41 H412 . 109.3 no
N40 . C41 H411 . 109.2 no
C42 . C41 H411 . 108.9 no
H412 . C41 H411 . 109.5 no
C41 . C42 C43 . 117.0(16) yes
C41 . C42 H421 . 107.7 no
C43 . C42 H421 . 107.8 no
C41 . C42 H422 . 107.3 no
C43 . C42 H422 . 107.1 no
H421 . C42 H422 . 109.8 no
C42 . C43 N44 . 112.1(13) yes
C42 . C43 H432 . 108.4 no
N44 . C43 H432 . 109.0 no
C42 . C43 H431 . 108.7 no
N44 . C43 H431 . 109.2 no
H432 . C43 H431 . 109.5 no
C43 . N44 C45 . 113.6(11) yes
C43 . N44 Zn1 . 119.8(9) yes
C45 . N44 Zn1 . 126.3(8) yes
N44 . C45 C46 . 127.1(11) yes
N44 . C45 H451 . 116.7 no
C46 . C45 H451 . 116.2 no
C45 . C46 C47 . 115.5(11) yes
C45 . C46 C52 . 123.3(11) yes
C47 . C46 C52 . 121.2(10) yes
C46 . C47 C48 . 118.8(11) yes
C46 . C47 H471 . 120.7 no
C48 . C47 H471 . 120.6 no
C47 . C48 Br49 . 117.2(8) yes
C47 . C48 C50 . 123.3(12) yes
Br49 . C48 C50 . 119.5(10) yes
C48 . C50 C51 . 118.8(12) yes
C48 . C50 H501 . 120.8 no
C51 . C50 H501 . 120.4 no
C50 . C51 C52 . 121.9(10) yes
C50 . C51 H511 . 119.0 no
C52 . C51 H511 . 119.2 no
C51 . C52 C46 . 115.7(10) yes
C51 . C52 O53 . 120.1(10) yes
C46 . C52 O53 . 124.2(10) yes
C52 . O53 Zn2 . 122.7(7) yes
C52 . O53 Zn1 . 128.6(7) yes
Zn2 . O53 Zn1 . 102.8(3) yes
C62 . N61 Zn2 . 141.8(9) yes
N61 . C62 N63 . 172.2(13) yes
C62 . N63 C64 . 122.2(10) yes
N63 . C64 N65 . 171.5(12) yes
Zn1 13_564 N65 C64 . 176.0(10) yes
C72 . N71 Zn2 . 136.5(9) yes
N71 . C72 N73 . 174.9(13) yes
C72 . N73 C74 . 114.7(11) yes
N73 . C74 N75 . 171.9(13) yes
Zn3 13_565 N75 C74 . 169.8(10) yes
N14 . Zn3 N10 . 95.7(3) yes
N14 . Zn3 O1 . 153.4(3) yes
N10 . Zn3 O1 . 89.0(3) yes
N14 . Zn3 O23 . 88.0(3) yes
N10 . Zn3 O23 . 155.3(4) yes
O1 . Zn3 O23 . 77.5(3) yes
N14 . Zn3 N75 13_564 103.6(4) yes
N10 . Zn3 N75 13_564 103.4(4) yes
O1 . Zn3 N75 13_564 100.7(4) yes
O23 . Zn3 N75 13_564 99.4(4) yes
O53 . Zn2 N61 . 172.4(3) yes
O53 . Zn2 O31 . 73.1(3) yes
N61 . Zn2 O31 . 99.7(4) yes
O53 . Zn2 O1 . 96.9(3) yes
N61 . Zn2 O1 . 90.1(3) yes
O31 . Zn2 O1 . 168.0(3) yes
O53 . Zn2 O23 . 85.4(3) yes
N61 . Zn2 O23 . 93.5(3) yes
O31 . Zn2 O23 . 97.2(3) yes
O1 . Zn2 O23 . 75.1(3) yes
O53 . Zn2 N71 . 88.1(4) yes
N61 . Zn2 N71 . 94.5(4) yes
O31 . Zn2 N71 . 92.6(4) yes
O1 . Zn2 N71 . 93.6(3) yes
O23 . Zn2 N71 . 166.2(4) yes
N44 . Zn1 N40 . 92.1(4) yes
N44 . Zn1 O31 . 146.9(4) yes
N40 . Zn1 O31 . 88.3(3) yes
N44 . Zn1 O53 . 87.6(4) yes
N40 . Zn1 O53 . 153.1(4) yes
O31 . Zn1 O53 . 77.7(3) yes
N44 . Zn1 N65 13_565 104.4(4) yes
N40 . Zn1 N65 13_565 100.3(4) yes
O31 . Zn1 N65 13_565 108.0(4) yes
O53 . Zn1 N65 13_565 105.9(4) yes

loop_
_geom_bond_atom_site_label_1
_geom_bond_atom_site_label_2
_geom_bond_site_symmetry_2
_geom_bond_distance
_geom_bond_publ_flag
O1 C2 . 1.338(12) yes
O1 Zn3 . 2.038(7) yes
O1 Zn2 . 2.119(7) yes
C2 C3 . 1.397(15) yes
C2 C8 . 1.388(15) yes
C3 C4 . 1.364(15) yes
C3 H31 . 0.932 no
C4 C5 . 1.365(16) yes
C4 H41 . 0.927 no
C5 Br6 . 1.925(11) yes
C5 C7 . 1.359(16) yes
C7 C8 . 1.414(14) yes
C7 H71 . 0.930 no
C8 C9 . 1.443(15) yes
C9 N10 . 1.273(13) yes
C9 H91 . 0.931 no
N10 C11 . 1.454(14) yes
N10 Zn3 . 2.087(10) yes
C11 C12 . 1.497(16) yes
C11 H112 . 0.968 no
C11 H111 . 0.967 no
C12 C13 . 1.487(15) yes
C12 H121 . 0.967 no
C12 H122 . 0.966 no
C13 N14 . 1.469(14) yes
C13 H132 . 0.970 no
C13 H131 . 0.972 no
N14 C15 . 1.277(14) yes
N14 Zn3 . 2.089(9) yes
C15 C16 . 1.409(16) yes
C15 H151 . 0.932 no
C16 C17 . 1.434(14) yes
C16 C22 . 1.407(15) yes
C17 C18 . 1.343(16) yes
C17 H171 . 0.931 no
C18 Br19 . 1.917(10) yes
C18 C20 . 1.389(15) yes
C20 C21 . 1.403(15) yes
C20 H201 . 0.930 no
C21 C22 . 1.403(16) yes
C21 H211 . 0.929 no
C22 O23 . 1.304(13) yes
O23 Zn3 . 2.026(8) yes
O23 Zn2 . 2.051(7) yes
O31 C32 . 1.323(14) yes
O31 Zn2 . 2.136(8) yes
O31 Zn1 . 2.054(8) yes
C32 C33 . 1.376(15) yes
C32 C38 . 1.427(15) yes
C33 C34 . 1.364(17) yes
C33 H331 . 0.928 no
C34 C35 . 1.396(16) yes
C34 H341 . 0.931 no
C35 Br36 . 1.898(12) yes
C35 C37 . 1.365(16) yes
C37 C38 . 1.397(16) yes
C37 H371 . 0.932 no
C38 C39 . 1.425(16) yes
C39 N40 . 1.276(15) yes
C39 H391 . 0.928 no
N40 C41 . 1.491(15) yes
N40 Zn1 . 2.097(10) yes
C41 C42 . 1.55(2) yes
C41 H412 . 0.972 no
C41 H411 . 0.970 no
C42 C43 . 1.43(2) yes
C42 H421 . 0.972 no
C42 H422 . 0.971 no
C43 N44 . 1.495(16) yes
C43 H432 . 0.973 no
C43 H431 . 0.971 no
N44 C45 . 1.240(16) yes
N44 Zn1 . 2.120(10) yes
C45 C46 . 1.451(17) yes
C45 H451 . 0.927 no
C46 C47 . 1.398(17) yes
C46 C52 . 1.426(15) yes
C47 C48 . 1.362(18) yes
C47 H471 . 0.928 no
C48 Br49 . 1.919(12) yes
C48 C50 . 1.354(16) yes
C50 C51 . 1.387(16) yes
C50 H501 . 0.929 no
C51 C52 . 1.426(17) yes
C51 H511 . 0.930 no
C52 O53 . 1.291(14) yes
O53 Zn2 . 2.160(8) yes
O53 Zn1 . 2.024(8) yes
N61 C62 . 1.172(15) yes
N61 Zn2 . 2.141(11) yes
C62 N63 . 1.286(14) yes
N63 C64 . 1.313(18) yes
C64 N65 . 1.151(17) yes
N65 Zn1 13_564 2.005(12) yes
N71 C72 . 1.152(16) yes
N71 Zn2 . 2.044(10) yes
C72 N73 . 1.346(17) yes
N73 C74 . 1.276(16) yes
C74 N75 . 1.177(16) yes
N75 Zn3 13_565 1.993(11) yes
